data_4023596
loop_
_publ_author_name
'Yusuke Takezawa'
'Kentaro Tanaka'
'Maiko Yori'
'Shohei Tashiro'
'Motoo Shiro'
'Mitsuhiko Shionoya'

_publ_contact_author_address
;
Department of Chemistry
The University of Tokyo
Graduate School of Science
7-3-1, Hongo
Bunkyo-ku
Tokyo
113-0033
;
_publ_contact_author_email ' shionoya@chem.s.u-tokyo.ac.jp '
_publ_contact_author_fax ' 81-3-5841-8061 '
_publ_contact_author_name ' Prof Mitsuhiko Shionoya '
_publ_contact_author_phone ' 81-3-5841-8061 '
_publ_section_title
;
 Soft Metal-Mediated Base Pairing with Novel Synthetic
 Nucleosides Possessing an O,S-Donor Ligand
;
_journal_name_full 'Journal of Organic Chemistry'
_journal_page_first 6092
_journal_page_last 6098
_journal_paper_doi 10.1021/jo800587d
_journal_volume 73
_journal_year 2008
_chemical_formula_moiety 'C19 H16 N2 O2 S '
_chemical_formula_sum 'C19 H16 N2 O2 S'
_chemical_formula_weight 336.41
_space_group_IT_number 2
_symmetry_cell_setting triclinic
_symmetry_Int_Tables_number 2
_symmetry_space_group_name_Hall '-P 1'
_symmetry_space_group_name_H-M 'P -1'
_audit_creation_date 2007-11-26
_audit_creation_method 'by CrystalStructure 3.8'
_cell_angle_alpha 102.745(3)
_cell_angle_beta 96.790(3)
_cell_angle_gamma 98.336(2)
_cell_formula_units_Z 4
_cell_length_a 8.3561(7)
_cell_length_b 12.8816(11)
_cell_length_c 16.2094(16)
_cell_measurement_reflns_used 10443
_cell_measurement_temperature 93.1
_cell_measurement_theta_max 27.6
_cell_measurement_theta_min 3.0
_cell_volume 1663.3(3)
_computing_cell_refinement 'PROCESS-AUTO (Rigaku, 1998)'
_computing_data_collection 'PROCESS-AUTO (Rigaku, 1998)'
_computing_data_reduction 'CrystalStructure (Rigaku & RAC 2007)'
_computing_molecular_graphics 'ORTEP (Johnson, 1976)'
_computing_publication_material 'CrystalStructure (Rigaku & RAC 2007)'
_computing_structure_refinement 'SHELXL97 (Sheldrick, 1997)'
_computing_structure_solution 'SIR92 (Burla, 1994)'
_diffrn_detector_area_resol_mean 10.00
_diffrn_measured_fraction_theta_full 0.975
_diffrn_measured_fraction_theta_max 0.975
_diffrn_measurement_device_type 'Rigaku RAXIS-RAPID'
_diffrn_measurement_method \w
_diffrn_radiation_type 'Mo K\a'
_diffrn_radiation_wavelength 0.71075
_diffrn_reflns_av_R_equivalents 0.034
_diffrn_reflns_limit_h_max 10
_diffrn_reflns_limit_h_min -10
_diffrn_reflns_limit_k_max 16
_diffrn_reflns_limit_k_min -14
_diffrn_reflns_limit_l_max 21
_diffrn_reflns_limit_l_min -21
_diffrn_reflns_number 15850
_diffrn_reflns_theta_full 27.48
_diffrn_reflns_theta_max 27.48
_exptl_absorpt_coefficient_mu 0.208
_exptl_absorpt_correction_T_max 0.979
_exptl_absorpt_correction_T_min 0.911
_exptl_absorpt_correction_type multi-scan
_exptl_absorpt_process_details
;
    Higashi, T. (1995). Program for Absorption Correction.
    Rigaku Corporation, Tokyo, Japan.
;
_exptl_crystal_colour colorless
_exptl_crystal_density_diffrn 1.343
_exptl_crystal_density_method 'not measured'
_exptl_crystal_description block
_exptl_crystal_F_000 704.00
_exptl_crystal_size_max 0.90
_exptl_crystal_size_mid 0.30
_exptl_crystal_size_min 0.10
_refine_diff_density_max 0.35
_refine_diff_density_min -0.43
_refine_ls_extinction_method none
_refine_ls_goodness_of_fit_ref 1.114
_refine_ls_hydrogen_treatment constr
_refine_ls_number_parameters 436
_refine_ls_number_reflns 7445
_refine_ls_R_factor_gt 0.0462
_refine_ls_shift/su_max 0.0000
_refine_ls_structure_factor_coef Fsqd
_refine_ls_weighting_details 'w = 1/[\s^2^(Fo^2^)+(0.0772P)^2^+1.6523P] where P=(Fo^2^+2Fc^2^)/3'
_refine_ls_weighting_scheme calc
_refine_ls_wR_factor_ref 0.1670
_reflns_number_gt 5962
_reflns_number_total 7445
_reflns_threshold_expression F^2^>2.0\s(F^2^)
_cod_data_source_file jo800587d-file004.cif
_cod_data_source_block '_takezawa060621'
_cod_original_formula_sum 'C19 H16 N2 O2 S '
_cod_database_code 4023596

loop_
_symmetry_equiv_pos_site_id
_symmetry_equiv_pos_as_xyz
1 +X,+Y,+Z
2 -X,-Y,-Z

loop_
_atom_site_label
_atom_site_type_symbol
_atom_site_fract_x
_atom_site_fract_y
_atom_site_fract_z
_atom_site_U_iso_or_equiv
_atom_site_adp_type
_atom_site_occupancy
_atom_site_symmetry_multiplicity
_atom_site_calc_flag
_atom_site_refinement_flags
_atom_site_disorder_assembly
_atom_site_disorder_group
S(1) S 0.48400(7) 0.25886(5) 0.44323(3) 0.02219(14) Uani 1.00 1 d . . .
O(1) O 0.2716(2) 0.12015(14) 0.28845(11) 0.0247(3) Uani 1.00 1 d . . .
O(2) O 0.2503(2) 0.32401(15) 0.53141(11) 0.0248(3) Uani 1.00 1 d . . .
N(1) N 0.2400(3) 0.44561(18) 0.32458(15) 0.0301(4) Uani 1.00 1 d . . .
N(2) N 0.4527(2) 0.26271(17) 0.60425(12) 0.0208(4) Uani 1.00 1 d . . .
C(1) C 0.1714(3) 0.0426(2) 0.21723(17) 0.0310(5) Uani 1.00 1 d . . .
H(1A) H 0.0557 0.0442 0.2214 0.037 Uiso 1.00 1 c R . .
H(1B) H 0.1941 -0.0298 0.2178 0.037 Uiso 1.00 1 c R . .
H(1C) H 0.1958 0.0603 0.1638 0.037 Uiso 1.00 1 c R . .
C(2) C 0.2576(2) 0.22508(19) 0.29672(14) 0.0194(4) Uani 1.00 1 d . . .
C(3) C 0.1574(2) 0.2630(2) 0.23966(15) 0.0229(4) Uani 1.00 1 d . . .
H(3A) H 0.0933 0.2146 0.1900 0.028 Uiso 1.00 1 c R . .
C(4) C 0.1525(3) 0.3715(2) 0.25631(16) 0.0271(5) Uani 1.00 1 d . . .
H(4A) H 0.0825 0.3960 0.2170 0.032 Uiso 1.00 1 c R . .
C(5) C 0.3374(3) 0.4080(2) 0.37828(16) 0.0260(5) Uani 1.00 1 d . . .
H(5A) H 0.4021 0.4588 0.4265 0.031 Uiso 1.00 1 c R . .
C(6) C 0.3507(2) 0.2998(2) 0.36843(14) 0.0200(4) Uani 1.00 1 d . . .
C(7) C 0.3762(2) 0.28710(19) 0.53390(14) 0.0193(4) Uani 1.00 1 d . . .
C(8) C 0.3913(2) 0.2923(2) 0.68431(14) 0.0214(4) Uani 1.00 1 d . . .
C(9) C 0.2957(3) 0.2152(2) 0.71312(18) 0.0296(5) Uani 1.00 1 d . . .
H(9A) H 0.2701 0.1421 0.6808 0.036 Uiso 1.00 1 c R . .
C(10) C 0.2375(3) 0.2460(2) 0.7901(2) 0.0375(6) Uani 1.00 1 d . . .
H(10A) H 0.1721 0.1935 0.8107 0.045 Uiso 1.00 1 c R . .
C(11) C 0.2737(3) 0.3516(2) 0.83669(17) 0.0361(6) Uani 1.00 1 d . . .
H(11A) H 0.2315 0.3723 0.8886 0.043 Uiso 1.00 1 c R . .
C(12) C 0.3709(4) 0.4271(2) 0.8080(2) 0.0489(8) Uani 1.00 1 d . . .
H(12A) H 0.3977 0.4999 0.8408 0.059 Uiso 1.00 1 c R . .
C(13) C 0.4302(3) 0.3977(2) 0.73127(19) 0.0393(7) Uani 1.00 1 d . . .
H(13A) H 0.4973 0.4501 0.7114 0.047 Uiso 1.00 1 c R . .
C(14) C 0.5973(2) 0.21397(19) 0.60339(14) 0.0188(4) Uani 1.00 1 d . . .
C(15) C 0.5815(3) 0.1022(2) 0.59357(15) 0.0259(5) Uani 1.00 1 d . . .
H(15A) H 0.4764 0.0585 0.5856 0.031 Uiso 1.00 1 c R . .
C(16) C 0.7220(3) 0.0558(2) 0.59559(17) 0.0319(6) Uani 1.00 1 d . . .
H(16A) H 0.7129 -0.0200 0.5889 0.038 Uiso 1.00 1 c R . .
C(17) C 0.8748(3) 0.1197(2) 0.60730(17) 0.0308(5) Uani 1.00 1 d . . .
H(17A) H 0.9702 0.0877 0.6090 0.037 Uiso 1.00 1 c R . .
C(18) C 0.8892(3) 0.2306(2) 0.61656(16) 0.0278(5) Uani 1.00 1 d . . .
H(18A) H 0.9944 0.2740 0.6239 0.033 Uiso 1.00 1 c R . .
C(19) C 0.7499(3) 0.2786(2) 0.61513(14) 0.0216(4) Uani 1.00 1 d . . .
H(19A) H 0.7595 0.3546 0.6221 0.026 Uiso 1.00 1 c R . .
S(2) S 0.55360(7) 0.17392(5) 0.17588(4) 0.02389(15) Uani 1.00 1 d . . .
O(3) O 0.7625(2) 0.35826(15) 0.30834(12) 0.0297(4) Uani 1.00 1 d . . .
O(4) O 0.8281(2) 0.24175(16) 0.11947(11) 0.0275(4) Uani 1.00 1 d . . .
N(3) N 0.8326(3) 0.05428(19) 0.33701(15) 0.0331(5) Uani 1.00 1 d . . .
N(4) N 0.5891(2) 0.23384(17) 0.03227(12) 0.0218(4) Uani 1.00 1 d . . .
C(20) C 0.8350(4) 0.4531(2) 0.3758(2) 0.0425(7) Uani 1.00 1 d . . .
H(20A) H 0.9546 0.4617 0.3819 0.051 Uiso 1.00 1 c R . .
H(20B) H 0.7996 0.4446 0.4298 0.051 Uiso 1.00 1 c R . .
H(20C) H 0.8000 0.5171 0.3613 0.051 Uiso 1.00 1 c R . .
C(21) C 0.7911(2) 0.2622(2) 0.32012(15) 0.0212(4) Uani 1.00 1 d . . .
C(22) C 0.9007(3) 0.2482(2) 0.38698(15) 0.0251(5) Uani 1.00 1 d . . .
H(22A) H 0.9637 0.3089 0.4283 0.030 Uiso 1.00 1 c R . .
C(23) C 0.9157(3) 0.1445(2) 0.39188(16) 0.0285(5) Uani 1.00 1 d . . .
H(23A) H 0.9909 0.1364 0.4378 0.034 Uiso 1.00 1 c R . .
C(24) C 0.7304(3) 0.0694(2) 0.27233(16) 0.0267(5) Uani 1.00 1 d . . .
H(24A) H 0.6706 0.0069 0.2318 0.032 Uiso 1.00 1 c R . .
C(25) C 0.7054(2) 0.1690(2) 0.26002(14) 0.0209(4) Uani 1.00 1 d . . .
C(26) C 0.6797(2) 0.2221(2) 0.10467(14) 0.0209(4) Uani 1.00 1 d . . .
C(27) C 0.4138(2) 0.1999(2) 0.01334(14) 0.0207(4) Uani 1.00 1 d . . .
C(28) C 0.3124(3) 0.2747(2) 0.03615(15) 0.0230(4) Uani 1.00 1 d . . .
H(28A) H 0.3578 0.3476 0.0647 0.028 Uiso 1.00 1 c R . .
C(29) C 0.1430(3) 0.2411(2) 0.01645(16) 0.0252(5) Uani 1.00 1 d . . .
H(29A) H 0.0724 0.2913 0.0320 0.030 Uiso 1.00 1 c R . .
C(30) C 0.0774(3) 0.1353(2) -0.02557(16) 0.0278(5) Uani 1.00 1 d . . .
H(30A) H -0.0380 0.1131 -0.0389 0.033 Uiso 1.00 1 c R . .
C(31) C 0.1791(3) 0.0614(2) -0.04833(16) 0.0271(5) Uani 1.00 1 d . . .
H(31A) H 0.1334 -0.0114 -0.0771 0.033 Uiso 1.00 1 c R . .
C(32) C 0.3479(3) 0.0936(2) -0.02905(15) 0.0245(5) Uani 1.00 1 d . . .
H(32A) H 0.4180 0.0432 -0.0448 0.029 Uiso 1.00 1 c R . .
C(33) C 0.6702(2) 0.2773(2) -0.02974(15) 0.0213(4) Uani 1.00 1 d . . .
C(34) C 0.6650(3) 0.2122(2) -0.11076(16) 0.0272(5) Uani 1.00 1 d . . .
H(34A) H 0.6107 0.1391 -0.1250 0.033 Uiso 1.00 1 c R . .
C(35) C 0.7404(3) 0.2553(2) -0.17124(16) 0.0327(6) Uani 1.00 1 d . . .
H(35A) H 0.7386 0.2108 -0.2267 0.039 Uiso 1.00 1 c R . .
C(36) C 0.8174(3) 0.3617(2) -0.15111(18) 0.0314(5) Uani 1.00 1 d . . .
H(36A) H 0.8675 0.3908 -0.1927 0.038 Uiso 1.00 1 c R . .
C(37) C 0.8213(4) 0.4257(2) -0.0704(2) 0.0379(6) Uani 1.00 1 d . . .
H(37A) H 0.8739 0.4992 -0.0566 0.045 Uiso 1.00 1 c R . .
C(38) C 0.7490(3) 0.3835(2) -0.00897(18) 0.0329(6) Uani 1.00 1 d . . .
H(38A) H 0.7539 0.4277 0.0469 0.040 Uiso 1.00 1 c R . .

loop_
_atom_site_aniso_label
_atom_site_aniso_U_11
_atom_site_aniso_U_22
_atom_site_aniso_U_33
_atom_site_aniso_U_12
_atom_site_aniso_U_13
_atom_site_aniso_U_23
S(1) 0.0217(2) 0.0349(3) 0.0115(2) 0.0086(2) 0.0036(2) 0.0060(2)
O(1) 0.0299(9) 0.0242(8) 0.0178(8) 0.0036(7) 0.0005(6) 0.0028(6)
O(2) 0.0227(8) 0.0357(9) 0.0170(7) 0.0082(7) 0.0038(6) 0.0062(6)
N(1) 0.0364(12) 0.0272(10) 0.0270(11) 0.0028(9) 0.0021(9) 0.0107(8)
N(2) 0.0224(9) 0.0292(10) 0.0124(8) 0.0067(8) 0.0040(7) 0.0063(7)
C(1) 0.0367(14) 0.0277(13) 0.0214(12) -0.0043(11) 0.0005(10) -0.0005(9)
C(2) 0.0197(10) 0.0260(11) 0.0138(9) 0.0043(9) 0.0060(8) 0.0056(8)
C(3) 0.0199(10) 0.0342(13) 0.0146(10) 0.0029(10) 0.0024(8) 0.0067(9)
C(4) 0.0275(12) 0.0355(13) 0.0220(11) 0.0087(11) 0.0032(9) 0.0132(10)
C(5) 0.0304(12) 0.0249(12) 0.0206(11) -0.0011(10) 0.0018(9) 0.0059(9)
C(6) 0.0183(10) 0.0291(12) 0.0135(9) 0.0039(9) 0.0034(8) 0.0068(8)
C(7) 0.0203(10) 0.0227(11) 0.0142(10) 0.0015(9) 0.0029(8) 0.0043(8)
C(8) 0.0189(10) 0.0331(12) 0.0135(10) 0.0056(9) 0.0036(8) 0.0072(8)
C(9) 0.0332(13) 0.0310(13) 0.0297(13) 0.0064(11) 0.0107(10) 0.0144(10)
C(10) 0.0416(16) 0.0480(17) 0.0378(15) 0.0155(13) 0.0224(12) 0.0281(13)
C(11) 0.0393(15) 0.0561(18) 0.0186(12) 0.0151(14) 0.0141(11) 0.0119(11)
C(12) 0.055(2) 0.0491(18) 0.0304(15) -0.0101(16) 0.0207(14) -0.0103(13)
C(13) 0.0438(16) 0.0396(16) 0.0277(14) -0.0104(13) 0.0191(12) -0.0019(11)
C(14) 0.0227(10) 0.0229(11) 0.0112(9) 0.0060(9) 0.0019(8) 0.0041(8)
C(15) 0.0341(13) 0.0243(12) 0.0184(11) 0.0038(10) 0.0024(9) 0.0051(8)
C(16) 0.0496(16) 0.0247(12) 0.0228(12) 0.0132(12) 0.0030(11) 0.0057(9)
C(17) 0.0364(14) 0.0379(14) 0.0242(12) 0.0202(12) 0.0078(10) 0.0100(10)
C(18) 0.0270(12) 0.0400(14) 0.0216(11) 0.0115(11) 0.0068(9) 0.0129(10)
C(19) 0.0262(11) 0.0243(11) 0.0162(10) 0.0054(9) 0.0049(8) 0.0071(8)
S(2) 0.0184(2) 0.0399(3) 0.0149(2) 0.0052(2) 0.0040(2) 0.0089(2)
O(3) 0.0360(10) 0.0253(9) 0.0291(9) 0.0100(8) 0.0058(7) 0.0056(7)
O(4) 0.0171(7) 0.0476(11) 0.0197(8) 0.0068(7) 0.0039(6) 0.0111(7)
N(3) 0.0410(13) 0.0337(12) 0.0277(11) 0.0100(10) 0.0037(9) 0.0127(9)
N(4) 0.0172(9) 0.0347(11) 0.0139(8) 0.0053(8) 0.0033(7) 0.0060(7)
C(20) 0.0512(18) 0.0266(14) 0.0442(17) 0.0023(13) 0.0126(14) -0.0026(12)
C(21) 0.0229(11) 0.0269(12) 0.0162(10) 0.0072(9) 0.0081(8) 0.0055(8)
C(22) 0.0245(11) 0.0340(13) 0.0151(10) 0.0032(10) 0.0046(8) 0.0032(9)
C(23) 0.0285(12) 0.0414(14) 0.0182(11) 0.0080(11) 0.0040(9) 0.0115(10)
C(24) 0.0302(12) 0.0280(12) 0.0209(11) 0.0039(10) 0.0043(9) 0.0048(9)
C(25) 0.0205(10) 0.0308(12) 0.0134(9) 0.0068(9) 0.0050(8) 0.0067(8)
C(26) 0.0195(10) 0.0308(12) 0.0126(9) 0.0063(9) 0.0046(8) 0.0030(8)
C(27) 0.0170(10) 0.0335(12) 0.0128(9) 0.0050(9) 0.0027(8) 0.0077(8)
C(28) 0.0234(11) 0.0282(12) 0.0187(10) 0.0051(10) 0.0056(8) 0.0068(9)
C(29) 0.0208(11) 0.0375(13) 0.0222(11) 0.0092(10) 0.0084(9) 0.0120(10)
C(30) 0.0201(11) 0.0454(15) 0.0201(11) 0.0025(11) 0.0024(9) 0.0152(10)
C(31) 0.0274(12) 0.0303(12) 0.0212(11) -0.0019(10) -0.0008(9) 0.0079(9)
C(32) 0.0249(12) 0.0314(12) 0.0174(10) 0.0066(10) 0.0033(9) 0.0052(9)
C(33) 0.0186(10) 0.0321(12) 0.0160(10) 0.0085(9) 0.0043(8) 0.0084(9)
C(34) 0.0311(13) 0.0314(13) 0.0172(11) 0.0003(11) 0.0043(9) 0.0049(9)
C(35) 0.0412(15) 0.0426(15) 0.0157(11) 0.0076(12) 0.0080(10) 0.0083(10)
C(36) 0.0321(13) 0.0416(15) 0.0262(12) 0.0060(12) 0.0094(10) 0.0175(11)
C(37) 0.0430(16) 0.0330(14) 0.0373(15) -0.0019(13) 0.0133(12) 0.0095(12)
C(38) 0.0404(15) 0.0328(14) 0.0239(12) 0.0032(12) 0.0120(11) 0.0018(10)

loop_
_atom_type_symbol
_atom_type_description
_atom_type_scat_dispersion_real
_atom_type_scat_dispersion_imag
_atom_type_scat_source
C C 0.003 0.002
;
International Tables for Crystallography
(1992, Vol. C, Tables 4.2.6.8 and 6.1.1.4)
;
H H 0.000 0.000
;
International Tables for Crystallography
(1992, Vol. C, Table 6.1.1.4)
;
N N 0.006 0.003
;
International Tables for Crystallography
(1992, Vol. C, Tables 4.2.6.8 and 6.1.1.4)
;
O O 0.011 0.006
;
International Tables for Crystallography
(1992, Vol. C, Tables 4.2.6.8 and 6.1.1.4)
;
S S 0.125 0.123
;
International Tables for Crystallography
(1992, Vol. C, Tables 4.2.6.8 and 6.1.1.4)
;

loop_
_geom_angle_atom_site_label_1
_geom_angle_atom_site_label_2
_geom_angle_atom_site_label_3
_geom_angle
_geom_angle_publ_flag
_geom_angle_site_symmetry_1
_geom_angle_site_symmetry_2
_geom_angle_site_symmetry_3
C(6) S(1) C(7) 98.42(11) yes . . .
C(1) O(1) C(2) 117.3(2) yes . . .
C(4) N(1) C(5) 116.0(2) yes . . .
C(7) N(2) C(8) 118.5(2) yes . . .
C(7) N(2) C(14) 122.8(2) yes . . .
C(8) N(2) C(14) 118.59(19) yes . . .
O(1) C(2) C(3) 124.66(18) yes . . .
O(1) C(2) C(6) 117.0(2) yes . . .
C(3) C(2) C(6) 118.4(2) yes . . .
C(2) C(3) C(4) 118.81(19) yes . . .
N(1) C(4) C(3) 124.5(2) yes . . .
N(1) C(5) C(6) 124.5(2) yes . . .
S(1) C(6) C(2) 121.4(2) yes . . .
S(1) C(6) C(5) 120.80(16) yes . . .
C(2) C(6) C(5) 117.8(2) yes . . .
S(1) C(7) O(2) 123.25(18) yes . . .
S(1) C(7) N(2) 112.23(17) yes . . .
O(2) C(7) N(2) 124.5(2) yes . . .
N(2) C(8) C(9) 120.2(2) yes . . .
N(2) C(8) C(13) 119.1(2) yes . . .
C(9) C(8) C(13) 120.7(2) yes . . .
C(8) C(9) C(10) 119.0(2) yes . . .
C(9) C(10) C(11) 120.6(3) yes . . .
C(10) C(11) C(12) 119.8(2) yes . . .
C(11) C(12) C(13) 120.3(2) yes . . .
C(8) C(13) C(12) 119.5(2) yes . . .
N(2) C(14) C(15) 119.2(2) yes . . .
N(2) C(14) C(19) 119.7(2) yes . . .
C(15) C(14) C(19) 121.0(2) yes . . .
C(14) C(15) C(16) 119.0(2) yes . . .
C(15) C(16) C(17) 120.3(2) yes . . .
C(16) C(17) C(18) 120.2(2) yes . . .
C(17) C(18) C(19) 120.3(2) yes . . .
C(14) C(19) C(18) 119.1(2) yes . . .
C(25) S(2) C(26) 100.51(11) yes . . .
C(20) O(3) C(21) 117.2(2) yes . . .
C(23) N(3) C(24) 115.4(2) yes . . .
C(26) N(4) C(27) 122.2(2) yes . . .
C(26) N(4) C(33) 119.77(19) yes . . .
C(27) N(4) C(33) 117.94(19) yes . . .
O(3) C(21) C(22) 124.9(2) yes . . .
O(3) C(21) C(25) 117.5(2) yes . . .
C(22) C(21) C(25) 117.6(2) yes . . .
C(21) C(22) C(23) 118.6(2) yes . . .
N(3) C(23) C(22) 125.1(2) yes . . .
N(3) C(24) C(25) 125.0(2) yes . . .
S(2) C(25) C(21) 122.6(2) yes . . .
S(2) C(25) C(24) 118.92(16) yes . . .
C(21) C(25) C(24) 118.2(2) yes . . .
S(2) C(26) O(4) 123.59(19) yes . . .
S(2) C(26) N(4) 112.36(16) yes . . .
O(4) C(26) N(4) 124.1(2) yes . . .
N(4) C(27) C(28) 119.63(19) yes . . .
N(4) C(27) C(32) 119.7(2) yes . . .
C(28) C(27) C(32) 120.7(2) yes . . .
C(27) C(28) C(29) 119.0(2) yes . . .
C(28) C(29) C(30) 120.3(2) yes . . .
C(29) C(30) C(31) 120.4(2) yes . . .
C(30) C(31) C(32) 120.0(2) yes . . .
C(27) C(32) C(31) 119.7(2) yes . . .
N(4) C(33) C(34) 119.5(2) yes . . .
N(4) C(33) C(38) 120.1(2) yes . . .
C(34) C(33) C(38) 120.4(2) yes . . .
C(33) C(34) C(35) 119.3(2) yes . . .
C(34) C(35) C(36) 120.5(2) yes . . .
C(35) C(36) C(37) 119.7(2) yes . . .
C(36) C(37) C(38) 120.5(2) yes . . .
C(33) C(38) C(37) 119.6(2) yes . . .
O(1) C(1) H(1A) 109.5 no . . .
O(1) C(1) H(1B) 109.5 no . . .
O(1) C(1) H(1C) 109.5 no . . .
H(1A) C(1) H(1B) 109.5 no . . .
H(1A) C(1) H(1C) 109.5 no . . .
H(1B) C(1) H(1C) 109.5 no . . .
C(2) C(3) H(3A) 120.6 no . . .
H(3A) C(3) C(4) 120.6 no . . .
N(1) C(4) H(4A) 117.8 no . . .
C(3) C(4) H(4A) 117.8 no . . .
N(1) C(5) H(5A) 117.8 no . . .
H(5A) C(5) C(6) 117.7 no . . .
C(8) C(9) H(9A) 120.5 no . . .
H(9A) C(9) C(10) 120.5 no . . .
C(9) C(10) H(10A) 119.7 no . . .
H(10A) C(10) C(11) 119.7 no . . .
C(10) C(11) H(11A) 120.1 no . . .
H(11A) C(11) C(12) 120.1 no . . .
C(11) C(12) H(12A) 119.8 no . . .
H(12A) C(12) C(13) 119.8 no . . .
C(8) C(13) H(13A) 120.2 no . . .
C(12) C(13) H(13A) 120.2 no . . .
C(14) C(15) H(15A) 120.5 no . . .
H(15A) C(15) C(16) 120.5 no . . .
C(15) C(16) H(16A) 119.8 no . . .
H(16A) C(16) C(17) 119.8 no . . .
C(16) C(17) H(17A) 119.9 no . . .
H(17A) C(17) C(18) 119.9 no . . .
C(17) C(18) H(18A) 119.8 no . . .
H(18A) C(18) C(19) 119.8 no . . .
C(14) C(19) H(19A) 120.5 no . . .
C(18) C(19) H(19A) 120.5 no . . .
O(3) C(20) H(20A) 109.5 no . . .
O(3) C(20) H(20B) 109.5 no . . .
O(3) C(20) H(20C) 109.5 no . . .
H(20A) C(20) H(20B) 109.5 no . . .
H(20A) C(20) H(20C) 109.5 no . . .
H(20B) C(20) H(20C) 109.5 no . . .
C(21) C(22) H(22A) 120.7 no . . .
H(22A) C(22) C(23) 120.7 no . . .
N(3) C(23) H(23A) 117.5 no . . .
C(22) C(23) H(23A) 117.5 no . . .
N(3) C(24) H(24A) 117.5 no . . .
H(24A) C(24) C(25) 117.5 no . . .
C(27) C(28) H(28A) 120.5 no . . .
H(28A) C(28) C(29) 120.5 no . . .
C(28) C(29) H(29A) 119.8 no . . .
H(29A) C(29) C(30) 119.8 no . . .
C(29) C(30) H(30A) 119.8 no . . .
H(30A) C(30) C(31) 119.8 no . . .
C(30) C(31) H(31A) 120.0 no . . .
H(31A) C(31) C(32) 120.0 no . . .
C(27) C(32) H(32A) 120.2 no . . .
C(31) C(32) H(32A) 120.2 no . . .
C(33) C(34) H(34A) 120.3 no . . .
H(34A) C(34) C(35) 120.3 no . . .
C(34) C(35) H(35A) 119.8 no . . .
H(35A) C(35) C(36) 119.8 no . . .
C(35) C(36) H(36A) 120.1 no . . .
H(36A) C(36) C(37) 120.1 no . . .
C(36) C(37) H(37A) 119.7 no . . .
H(37A) C(37) C(38) 119.7 no . . .
C(33) C(38) H(38A) 120.2 no . . .
C(37) C(38) H(38A) 120.2 no . . .

loop_
_geom_bond_atom_site_label_1
_geom_bond_atom_site_label_2
_geom_bond_distance
_geom_bond_publ_flag
_geom_bond_site_symmetry_1
_geom_bond_site_symmetry_2
S(1) C(6) 1.767(2) yes . .
S(1) C(7) 1.810(2) yes . .
O(1) C(1) 1.433(2) yes . .
O(1) C(2) 1.352(3) yes . .
O(2) C(7) 1.216(3) yes . .
N(1) C(4) 1.346(2) yes . .
N(1) C(5) 1.337(3) yes . .
N(2) C(7) 1.361(3) yes . .
N(2) C(8) 1.445(3) yes . .
N(2) C(14) 1.441(3) yes . .
C(2) C(3) 1.390(3) yes . .
C(2) C(6) 1.399(2) yes . .
C(3) C(4) 1.371(3) yes . .
C(5) C(6) 1.391(3) yes . .
C(8) C(9) 1.381(4) yes . .
C(8) C(13) 1.373(3) yes . .
C(9) C(10) 1.390(4) yes . .
C(10) C(11) 1.373(4) yes . .
C(11) C(12) 1.372(5) yes . .
C(12) C(13) 1.389(4) yes . .
C(14) C(15) 1.398(3) yes . .
C(14) C(19) 1.386(3) yes . .
C(15) C(16) 1.393(4) yes . .
C(16) C(17) 1.383(3) yes . .
C(17) C(18) 1.389(4) yes . .
C(18) C(19) 1.395(4) yes . .
S(2) C(25) 1.768(2) yes . .
S(2) C(26) 1.800(2) yes . .
O(3) C(20) 1.447(3) yes . .
O(3) C(21) 1.343(3) yes . .
O(4) C(26) 1.213(2) yes . .
N(3) C(23) 1.337(3) yes . .
N(3) C(24) 1.339(3) yes . .
N(4) C(26) 1.369(3) yes . .
N(4) C(27) 1.442(2) yes . .
N(4) C(33) 1.443(3) yes . .
C(21) C(22) 1.395(3) yes . .
C(21) C(25) 1.405(2) yes . .
C(22) C(23) 1.379(4) yes . .
C(24) C(25) 1.383(3) yes . .
C(27) C(28) 1.391(3) yes . .
C(27) C(32) 1.388(3) yes . .
C(28) C(29) 1.396(3) yes . .
C(29) C(30) 1.381(3) yes . .
C(30) C(31) 1.385(4) yes . .
C(31) C(32) 1.389(3) yes . .
C(33) C(34) 1.386(3) yes . .
C(33) C(38) 1.379(3) yes . .
C(34) C(35) 1.396(4) yes . .
C(35) C(36) 1.377(4) yes . .
C(36) C(37) 1.378(4) yes . .
C(37) C(38) 1.392(4) yes . .
C(1) H(1A) 0.980 no . .
C(1) H(1B) 0.980 no . .
C(1) H(1C) 0.980 no . .
C(3) H(3A) 0.950 no . .
C(4) H(4A) 0.950 no . .
C(5) H(5A) 0.950 no . .
C(9) H(9A) 0.950 no . .
C(10) H(10A) 0.950 no . .
C(11) H(11A) 0.950 no . .
C(12) H(12A) 0.950 no . .
C(13) H(13A) 0.950 no . .
C(15) H(15A) 0.950 no . .
C(16) H(16A) 0.950 no . .
C(17) H(17A) 0.950 no . .
C(18) H(18A) 0.950 no . .
C(19) H(19A) 0.950 no . .
C(20) H(20A) 0.980 no . .
C(20) H(20B) 0.980 no . .
C(20) H(20C) 0.980 no . .
C(22) H(22A) 0.950 no . .
C(23) H(23A) 0.950 no . .
C(24) H(24A) 0.950 no . .
C(28) H(28A) 0.950 no . .
C(29) H(29A) 0.950 no . .
C(30) H(30A) 0.950 no . .
C(31) H(31A) 0.950 no . .
C(32) H(32A) 0.950 no . .
C(34) H(34A) 0.950 no . .
C(35) H(35A) 0.950 no . .
C(36) H(36A) 0.950 no . .
C(37) H(37A) 0.950 no . .
C(38) H(38A) 0.950 no . .

loop_
_geom_contact_atom_site_label_1
_geom_contact_atom_site_label_2
_geom_contact_distance
_geom_contact_publ_flag
_geom_contact_site_symmetry_1
_geom_contact_site_symmetry_2
S(1) C(21) 3.433(2) ? . .
O(1) C(16) 3.251(3) ? . 2_656
O(1) S(2) 3.235(2) ? . .
O(2) C(20) 3.155(3) ? . 2_666
O(2) C(22) 3.393(2) ? . 1_455
O(2) C(23) 3.550(2) ? . 1_455
N(1) C(13) 3.503(4) ? . 2_666
N(1) C(19) 3.456(3) ? . 2_666
N(1) C(20) 3.588(4) ? . 1_455
C(1) S(2) 3.599(2) ? . .
C(2) S(2) 3.382(2) ? . .
C(2) C(22) 3.496(3) ? . 1_455
C(2) C(23) 3.537(3) ? . 1_455
C(3) O(4) 3.118(2) ? . 1_455
C(3) C(21) 3.465(3) ? . 1_455
C(3) C(22) 3.411(3) ? . 1_455
C(3) C(29) 3.553(3) ? . .
C(4) O(3) 3.451(3) ? . 1_455
C(4) O(4) 3.270(2) ? . 1_455
C(4) C(21) 3.510(3) ? . 1_455
C(9) N(3) 3.366(3) ? . 2_656
C(11) C(28) 3.577(4) ? . 1_556
C(13) N(1) 3.503(4) ? . 2_666
C(15) C(15) 3.528(2) ? . 2_656
C(16) O(1) 3.251(3) ? . 2_656
C(19) N(1) 3.456(3) ? . 2_666
C(19) C(35) 3.550(3) ? . 1_556
S(2) O(1) 3.235(2) ? . .
S(2) C(1) 3.599(2) ? . .
S(2) C(2) 3.382(2) ? . .
O(3) C(4) 3.451(3) ? . 1_655
O(4) C(3) 3.118(2) ? . 1_655
O(4) C(4) 3.270(2) ? . 1_655
O(4) C(29) 3.279(3) ? . 1_655
O(4) C(30) 3.509(3) ? . 1_655
N(3) C(9) 3.366(3) ? . 2_656
C(20) O(2) 3.155(3) ? . 2_666
C(20) N(1) 3.588(4) ? . 1_655
C(21) S(1) 3.433(2) ? . .
C(21) C(3) 3.465(3) ? . 1_655
C(21) C(4) 3.510(3) ? . 1_655
C(22) O(2) 3.393(2) ? . 1_655
C(22) C(2) 3.496(3) ? . 1_655
C(22) C(3) 3.411(3) ? . 1_655
C(23) O(2) 3.550(2) ? . 1_655
C(23) C(2) 3.537(3) ? . 1_655
C(28) C(11) 3.577(4) ? . 1_554
C(29) C(3) 3.553(3) ? . .
C(29) O(4) 3.279(3) ? . 1_455
C(30) O(4) 3.509(3) ? . 1_455
C(30) C(31) 3.580(4) ? . 2_555
C(31) C(30) 3.580(4) ? . 2_555
C(35) C(19) 3.550(3) ? . 1_554
C(37) C(37) 3.549(3) ? . 2_765
S(1) H(16A) 3.173 ? . 2_656
S(1) H(20B) 3.356 ? . .
O(1) H(16A) 2.598 ? . 2_656
O(1) H(23A) 3.560 ? . 1_455
O(2) H(18A) 2.832 ? . 1_455
O(2) H(20A) 3.571 ? . 2_666
O(2) H(20B) 3.007 ? . 2_666
O(2) H(20C) 2.498 ? . 2_666
O(2) H(22A) 2.710 ? . 1_455
O(2) H(23A) 2.987 ? . 1_455
N(1) H(13A) 2.599 ? . 2_666
N(1) H(19A) 2.527 ? . 2_666
N(1) H(20A) 2.679 ? . 1_455
N(1) H(22A) 3.507 ? . 1_455
N(1) H(36A) 3.450 ? . 2_665
C(1) H(16A) 3.265 ? . 2_656
C(1) H(30A) 3.106 ? . 2_555
C(1) H(31A) 3.120 ? . 2_555
C(1) H(34A) 3.371 ? . 2_655
C(1) H(35A) 3.486 ? . 2_655
H(1A) H(10A) 3.262 ? . 2_556
H(1A) H(16A) 3.533 ? . 2_656
H(1A) H(17A) 3.547 ? . 2_656
H(1A) N(3) 2.791 ? . 1_455
H(1A) C(23) 3.209 ? . 1_455
H(1A) H(23A) 3.579 ? . 1_455
H(1A) C(24) 2.973 ? . 1_455
H(1A) H(24A) 3.214 ? . 1_455
H(1A) C(25) 3.591 ? . 1_455
H(1A) C(30) 3.441 ? . 2_555
H(1A) H(30A) 3.169 ? . 2_555
H(1A) C(31) 3.132 ? . 2_555
H(1A) H(31A) 2.577 ? . 2_555
H(1B) H(10A) 3.374 ? . 2_556
H(1B) C(16) 3.125 ? . 2_656
H(1B) H(16A) 3.038 ? . 2_656
H(1B) C(17) 3.369 ? . 2_656
H(1B) H(17A) 3.444 ? . 2_656
H(1B) C(30) 3.503 ? . 2_555
H(1B) H(30A) 2.930 ? . 2_555
H(1B) H(31A) 3.528 ? . 2_555
H(1B) C(34) 3.067 ? . 2_655
H(1B) H(34A) 2.686 ? . 2_655
H(1B) C(35) 2.982 ? . 2_655
H(1B) H(35A) 2.507 ? . 2_655
H(1C) S(2) 3.096 ? . .
H(1C) C(30) 3.493 ? . .
H(1C) C(30) 3.348 ? . 2_555
H(1C) H(30A) 2.709 ? . 2_555
H(1C) C(31) 3.427 ? . .
H(1C) C(31) 3.416 ? . 2_555
H(1C) H(31A) 2.851 ? . 2_555
H(1C) C(32) 3.597 ? . .
H(1C) H(34A) 3.215 ? . 2_655
C(2) H(16A) 3.566 ? . 2_656
C(2) H(22A) 3.569 ? . 1_455
C(3) H(29A) 3.466 ? . .
H(3A) O(4) 2.479 ? . 1_455
H(3A) C(21) 3.513 ? . 1_455
H(3A) C(25) 3.571 ? . 1_455
H(3A) C(26) 3.591 ? . 1_455
H(3A) C(28) 3.419 ? . .
H(3A) C(29) 2.977 ? . .
H(3A) H(29A) 2.937 ? . .
H(3A) C(30) 3.398 ? . .
H(3A) H(31A) 3.069 ? . 2_555
C(4) H(13A) 3.358 ? . 2_666
C(4) H(19A) 3.566 ? . 2_666
C(4) H(20A) 2.922 ? . 1_455
C(4) H(22A) 3.546 ? . 1_455
C(4) H(29A) 3.507 ? . .
C(4) H(36A) 3.460 ? . 2_665
H(4A) O(3) 3.234 ? . 1_455
H(4A) O(4) 2.750 ? . 1_455
H(4A) C(20) 3.509 ? . 1_455
H(4A) H(20A) 2.990 ? . 1_455
H(4A) C(21) 3.566 ? . 1_455
H(4A) H(28A) 3.585 ? . .
H(4A) C(29) 3.552 ? . .
H(4A) H(29A) 2.990 ? . .
H(4A) C(36) 3.537 ? . 2_665
H(4A) H(36A) 2.839 ? . 2_665
H(4A) H(37A) 3.216 ? . 2_665
C(5) H(5A) 3.548 ? . 2_666
C(5) H(13A) 2.877 ? . 2_666
C(5) H(19A) 3.276 ? . 2_666
C(5) H(20A) 3.374 ? . 1_455
C(5) H(22A) 3.455 ? . 1_455
H(5A) C(5) 3.548 ? . 2_666
H(5A) H(5A) 2.635 ? . 2_666
H(5A) C(7) 3.405 ? . 2_666
H(5A) H(13A) 2.898 ? . 2_666
H(5A) H(19A) 3.123 ? . 2_666
H(5A) H(20B) 3.348 ? . .
H(5A) H(20B) 3.173 ? . 2_666
C(6) H(22A) 3.495 ? . 1_455
C(7) H(5A) 3.405 ? . 2_666
C(7) H(16A) 3.498 ? . 2_656
C(7) H(20C) 3.345 ? . 2_666
C(7) H(23A) 3.497 ? . 1_455
C(8) H(18A) 3.304 ? . 1_455
C(8) H(20C) 3.284 ? . 2_666
C(8) H(35A) 3.488 ? . 1_556
C(9) H(17A) 3.056 ? . 1_455
C(9) H(18A) 3.030 ? . 1_455
C(9) H(24A) 3.219 ? . 2_656
H(9A) C(17) 3.325 ? . 1_455
H(9A) H(17A) 2.562 ? . 1_455
H(9A) H(18A) 3.220 ? . 1_455
H(9A) N(3) 2.492 ? . 2_656
H(9A) C(24) 2.985 ? . 2_656
H(9A) H(24A) 2.692 ? . 2_656
C(10) H(17A) 3.500 ? . 1_455
C(10) H(18A) 3.296 ? . 1_455
C(10) H(24A) 3.407 ? . 2_656
H(10A) H(1A) 3.262 ? . 2_556
H(10A) H(1B) 3.374 ? . 2_556
H(10A) H(17A) 3.384 ? . 1_455
H(10A) N(3) 3.534 ? . 2_656
H(10A) H(24A) 3.046 ? . 2_656
H(10A) C(28) 3.573 ? . 1_556
H(10A) C(29) 3.300 ? . 1_556
H(10A) C(30) 3.072 ? . 1_556
H(10A) H(30A) 3.420 ? . 1_556
H(10A) C(31) 3.136 ? . 1_556
H(10A) H(31A) 3.519 ? . 1_556
H(10A) C(32) 3.418 ? . 1_556
C(11) H(36A) 3.496 ? . 1_456
C(11) H(38A) 3.103 ? . 2_666
H(11A) C(28) 2.991 ? . 1_556
H(11A) H(28A) 3.024 ? . 1_556
H(11A) C(29) 3.039 ? . 1_556
H(11A) H(29A) 3.108 ? . 1_556
H(11A) C(36) 3.421 ? . 1_456
H(11A) H(36A) 3.232 ? . 1_456
H(11A) C(37) 3.593 ? . 2_666
H(11A) H(37A) 3.151 ? . 2_666
H(11A) C(38) 3.285 ? . 2_666
H(11A) H(38A) 2.537 ? . 2_666
C(12) H(20C) 3.214 ? . 2_666
C(12) H(28A) 3.488 ? . 2_666
C(12) H(38A) 3.054 ? . 2_666
H(12A) O(3) 3.587 ? . 2_666
H(12A) N(4) 3.569 ? . 2_666
H(12A) H(20C) 3.436 ? . 2_666
H(12A) C(28) 3.541 ? . 2_666
H(12A) H(28A) 2.674 ? . 2_666
H(12A) C(38) 3.273 ? . 2_666
H(12A) H(38A) 2.435 ? . 2_666
C(13) H(20C) 2.795 ? . 2_666
H(13A) N(1) 2.599 ? . 2_666
H(13A) C(4) 3.358 ? . 2_666
H(13A) C(5) 2.877 ? . 2_666
H(13A) H(5A) 2.898 ? . 2_666
H(13A) O(3) 3.557 ? . 2_666
H(13A) C(20) 3.481 ? . 2_666
H(13A) H(20C) 2.752 ? . 2_666
H(13A) H(36A) 3.555 ? . 1_556
C(14) H(35A) 2.877 ? . 1_556
C(15) H(15A) 3.111 ? . 2_656
C(15) H(16A) 3.473 ? . 2_656
C(15) H(35A) 2.989 ? . 1_556
H(15A) C(15) 3.111 ? . 2_656
H(15A) H(15A) 2.952 ? . 2_656
H(15A) C(16) 3.127 ? . 2_656
H(15A) H(16A) 2.974 ? . 2_656
H(15A) N(3) 3.291 ? . 2_656
H(15A) C(24) 3.576 ? . 2_656
H(15A) H(24A) 3.555 ? . 2_656
H(15A) H(35A) 3.529 ? . 1_556
C(16) H(1B) 3.125 ? . 2_656
C(16) H(15A) 3.127 ? . 2_656
C(16) H(35A) 3.097 ? . 1_556
H(16A) S(1) 3.173 ? . 2_656
H(16A) O(1) 2.598 ? . 2_656
H(16A) C(1) 3.265 ? . 2_656
H(16A) H(1A) 3.533 ? . 2_656
H(16A) H(1B) 3.038 ? . 2_656
H(16A) C(2) 3.566 ? . 2_656
H(16A) C(7) 3.498 ? . 2_656
H(16A) C(15) 3.473 ? . 2_656
H(16A) H(15A) 2.974 ? . 2_656
H(16A) H(23A) 3.099 ? . 2_756
C(17) H(1B) 3.369 ? . 2_656
C(17) H(9A) 3.325 ? . 1_655
C(17) H(23A) 3.060 ? . .
C(17) H(23A) 3.590 ? . 2_756
C(17) H(35A) 3.104 ? . 1_556
H(17A) H(1A) 3.547 ? . 2_656
H(17A) H(1B) 3.444 ? . 2_656
H(17A) C(9) 3.056 ? . 1_655
H(17A) H(9A) 2.562 ? . 1_655
H(17A) C(10) 3.500 ? . 1_655
H(17A) H(10A) 3.384 ? . 1_655
H(17A) N(3) 2.839 ? . 2_756
H(17A) C(23) 3.265 ? . 2_756
H(17A) H(23A) 2.996 ? . .
H(17A) H(23A) 2.895 ? . 2_756
C(18) H(22A) 3.513 ? . .
C(18) H(23A) 3.149 ? . .
C(18) H(35A) 3.009 ? . 1_556
C(18) H(36A) 3.358 ? . 1_556
H(18A) O(2) 2.832 ? . 1_655
H(18A) C(8) 3.304 ? . 1_655
H(18A) C(9) 3.030 ? . 1_655
H(18A) H(9A) 3.220 ? . 1_655
H(18A) C(10) 3.296 ? . 1_655
H(18A) C(20) 3.595 ? . 2_766
H(18A) H(20A) 3.392 ? . 2_766
H(18A) H(20C) 2.920 ? . 2_766
H(18A) H(22A) 3.285 ? . .
H(18A) H(23A) 3.138 ? . .
H(18A) H(35A) 3.562 ? . 1_556
H(18A) H(36A) 3.385 ? . 1_556
C(19) H(35A) 2.893 ? . 1_556
C(19) H(36A) 3.104 ? . 1_556
H(19A) N(1) 2.527 ? . 2_666
H(19A) C(4) 3.566 ? . 2_666
H(19A) C(5) 3.276 ? . 2_666
H(19A) H(5A) 3.123 ? . 2_666
H(19A) H(20A) 3.127 ? . 2_766
H(19A) H(20B) 3.593 ? . .
H(19A) H(35A) 3.388 ? . 1_556
H(19A) H(36A) 2.943 ? . 1_556
S(2) H(1C) 3.096 ? . .
S(2) H(32A) 3.175 ? . 2_655
O(3) H(4A) 3.234 ? . 1_655
O(3) H(12A) 3.587 ? . 2_666
O(3) H(13A) 3.557 ? . 2_666
O(4) H(3A) 2.479 ? . 1_655
O(4) H(4A) 2.750 ? . 1_655
O(4) H(29A) 2.700 ? . 1_655
O(4) H(30A) 3.151 ? . 1_655
O(4) H(31A) 2.969 ? . 2_655
N(3) H(1A) 2.791 ? . 1_655
N(3) H(9A) 2.492 ? . 2_656
N(3) H(10A) 3.534 ? . 2_656
N(3) H(15A) 3.291 ? . 2_656
N(3) H(17A) 2.839 ? . 2_756
N(4) H(12A) 3.569 ? . 2_666
C(20) H(4A) 3.509 ? . 1_655
C(20) H(13A) 3.481 ? . 2_666
C(20) H(18A) 3.595 ? . 2_766
H(20A) O(2) 3.571 ? . 2_666
H(20A) N(1) 2.679 ? . 1_655
H(20A) C(4) 2.922 ? . 1_655
H(20A) H(4A) 2.990 ? . 1_655
H(20A) C(5) 3.374 ? . 1_655
H(20A) H(18A) 3.392 ? . 2_766
H(20A) H(19A) 3.127 ? . 2_766
H(20A) H(20B) 3.342 ? . 2_766
H(20B) S(1) 3.356 ? . .
H(20B) O(2) 3.007 ? . 2_666
H(20B) H(5A) 3.348 ? . .
H(20B) H(5A) 3.173 ? . 2_666
H(20B) H(19A) 3.593 ? . .
H(20B) H(20A) 3.342 ? . 2_766
H(20C) O(2) 2.498 ? . 2_666
H(20C) C(7) 3.345 ? . 2_666
H(20C) C(8) 3.284 ? . 2_666
H(20C) C(12) 3.214 ? . 2_666
H(20C) H(12A) 3.436 ? . 2_666
H(20C) C(13) 2.795 ? . 2_666
H(20C) H(13A) 2.752 ? . 2_666
H(20C) H(18A) 2.920 ? . 2_766
C(21) H(3A) 3.513 ? . 1_655
C(21) H(4A) 3.566 ? . 1_655
H(22A) O(2) 2.710 ? . 1_655
H(22A) N(1) 3.507 ? . 1_655
H(22A) C(2) 3.569 ? . 1_655
H(22A) C(4) 3.546 ? . 1_655
H(22A) C(5) 3.455 ? . 1_655
H(22A) C(6) 3.495 ? . 1_655
H(22A) C(18) 3.513 ? . .
H(22A) H(18A) 3.285 ? . .
C(23) H(1A) 3.209 ? . 1_655
C(23) H(17A) 3.265 ? . 2_756
H(23A) O(1) 3.560 ? . 1_655
H(23A) O(2) 2.987 ? . 1_655
H(23A) H(1A) 3.579 ? . 1_655
H(23A) C(7) 3.497 ? . 1_655
H(23A) H(16A) 3.099 ? . 2_756
H(23A) C(17) 3.060 ? . .
H(23A) C(17) 3.590 ? . 2_756
H(23A) H(17A) 2.996 ? . .
H(23A) H(17A) 2.895 ? . 2_756
H(23A) C(18) 3.149 ? . .
H(23A) H(18A) 3.138 ? . .
C(24) H(1A) 2.973 ? . 1_655
C(24) H(9A) 2.985 ? . 2_656
C(24) H(15A) 3.576 ? . 2_656
C(24) H(31A) 3.453 ? . 2_655
H(24A) H(1A) 3.214 ? . 1_655
H(24A) C(9) 3.219 ? . 2_656
H(24A) H(9A) 2.692 ? . 2_656
H(24A) C(10) 3.407 ? . 2_656
H(24A) H(10A) 3.046 ? . 2_656
H(24A) H(15A) 3.555 ? . 2_656
H(24A) C(31) 3.353 ? . 2_655
H(24A) H(31A) 3.159 ? . 2_655
H(24A) C(32) 3.232 ? . 2_655
H(24A) H(32A) 2.936 ? . 2_655
H(24A) H(34A) 2.894 ? . 2_655
C(25) H(1A) 3.591 ? . 1_655
C(25) H(3A) 3.571 ? . 1_655
C(26) H(3A) 3.591 ? . 1_655
C(26) H(31A) 3.296 ? . 2_655
C(26) H(32A) 3.290 ? . 2_655
C(28) H(3A) 3.419 ? . .
C(28) H(10A) 3.573 ? . 1_554
C(28) H(11A) 2.991 ? . 1_554
C(28) H(12A) 3.541 ? . 2_666
C(28) H(37A) 3.467 ? . 2_665
H(28A) H(4A) 3.585 ? . .
H(28A) H(11A) 3.024 ? . 1_554
H(28A) C(12) 3.488 ? . 2_666
H(28A) H(12A) 2.674 ? . 2_666
H(28A) C(37) 3.458 ? . 2_665
H(28A) H(37A) 2.970 ? . 2_665
C(29) H(3A) 2.977 ? . .
C(29) H(4A) 3.552 ? . .
C(29) H(10A) 3.300 ? . 1_554
C(29) H(11A) 3.039 ? . 1_554
C(29) H(37A) 3.291 ? . 2_665
H(29A) C(3) 3.466 ? . .
H(29A) H(3A) 2.937 ? . .
H(29A) C(4) 3.507 ? . .
H(29A) H(4A) 2.990 ? . .
H(29A) H(11A) 3.108 ? . 1_554
H(29A) O(4) 2.700 ? . 1_455
H(29A) C(33) 3.359 ? . 1_455
H(29A) C(37) 3.414 ? . 1_455
H(29A) C(37) 3.521 ? . 2_665
H(29A) H(37A) 2.603 ? . 2_665
H(29A) C(38) 3.164 ? . 1_455
H(29A) H(38A) 3.398 ? . 1_455
C(30) H(1A) 3.441 ? . 2_555
C(30) H(1B) 3.503 ? . 2_555
C(30) H(1C) 3.493 ? . .
C(30) H(1C) 3.348 ? . 2_555
C(30) H(3A) 3.398 ? . .
C(30) H(10A) 3.072 ? . 1_554
C(30) H(30A) 3.563 ? . 2_555
C(30) H(31A) 3.077 ? . 2_555
H(30A) C(1) 3.106 ? . 2_555
H(30A) H(1A) 3.169 ? . 2_555
H(30A) H(1B) 2.930 ? . 2_555
H(30A) H(1C) 2.709 ? . 2_555
H(30A) H(10A) 3.420 ? . 1_554
H(30A) O(4) 3.151 ? . 1_455
H(30A) C(30) 3.563 ? . 2_555
H(30A) H(30A) 3.530 ? . 2_555
H(30A) C(31) 3.077 ? . 2_555
H(30A) H(31A) 2.651 ? . 2_555
H(30A) C(33) 3.448 ? . 1_455
H(30A) C(34) 3.168 ? . 1_455
H(30A) H(34A) 3.193 ? . 1_455
C(31) H(1A) 3.132 ? . 2_555
C(31) H(1C) 3.427 ? . .
C(31) H(1C) 3.416 ? . 2_555
C(31) H(10A) 3.136 ? . 1_554
C(31) H(24A) 3.353 ? . 2_655
C(31) H(30A) 3.077 ? . 2_555
C(31) H(31A) 3.565 ? . 2_555
H(31A) C(1) 3.120 ? . 2_555
H(31A) H(1A) 2.577 ? . 2_555
H(31A) H(1B) 3.528 ? . 2_555
H(31A) H(1C) 2.851 ? . 2_555
H(31A) H(3A) 3.069 ? . 2_555
H(31A) H(10A) 3.519 ? . 1_554
H(31A) O(4) 2.969 ? . 2_655
H(31A) C(24) 3.453 ? . 2_655
H(31A) H(24A) 3.159 ? . 2_655
H(31A) C(26) 3.296 ? . 2_655
H(31A) C(30) 3.077 ? . 2_555
H(31A) H(30A) 2.651 ? . 2_555
H(31A) C(31) 3.565 ? . 2_555
H(31A) H(31A) 3.533 ? . 2_555
C(32) H(1C) 3.597 ? . .
C(32) H(10A) 3.418 ? . 1_554
C(32) H(24A) 3.232 ? . 2_655
C(32) H(32A) 3.122 ? . 2_655
H(32A) S(2) 3.175 ? . 2_655
H(32A) H(24A) 2.936 ? . 2_655
H(32A) C(26) 3.290 ? . 2_655
H(32A) C(32) 3.122 ? . 2_655
H(32A) H(32A) 2.432 ? . 2_655
C(33) H(29A) 3.359 ? . 1_655
C(33) H(30A) 3.448 ? . 1_655
C(34) H(1B) 3.067 ? . 2_655
C(34) H(30A) 3.168 ? . 1_655
H(34A) C(1) 3.371 ? . 2_655
H(34A) H(1B) 2.686 ? . 2_655
H(34A) H(1C) 3.215 ? . 2_655
H(34A) H(24A) 2.894 ? . 2_655
H(34A) H(30A) 3.193 ? . 1_655
C(35) H(1B) 2.982 ? . 2_655
H(35A) C(1) 3.486 ? . 2_655
H(35A) H(1B) 2.507 ? . 2_655
H(35A) C(8) 3.488 ? . 1_554
H(35A) C(14) 2.877 ? . 1_554
H(35A) C(15) 2.989 ? . 1_554
H(35A) H(15A) 3.529 ? . 1_554
H(35A) C(16) 3.097 ? . 1_554
H(35A) C(17) 3.104 ? . 1_554
H(35A) C(18) 3.009 ? . 1_554
H(35A) H(18A) 3.562 ? . 1_554
H(35A) C(19) 2.893 ? . 1_554
H(35A) H(19A) 3.388 ? . 1_554
C(36) H(4A) 3.537 ? . 2_665
C(36) H(11A) 3.421 ? . 1_654
H(36A) N(1) 3.450 ? . 2_665
H(36A) C(4) 3.460 ? . 2_665
H(36A) H(4A) 2.839 ? . 2_665
H(36A) C(11) 3.496 ? . 1_654
H(36A) H(11A) 3.232 ? . 1_654
H(36A) H(13A) 3.555 ? . 1_554
H(36A) C(18) 3.358 ? . 1_554
H(36A) H(18A) 3.385 ? . 1_554
H(36A) C(19) 3.104 ? . 1_554
H(36A) H(19A) 2.943 ? . 1_554
C(37) H(11A) 3.593 ? . 2_666
C(37) H(28A) 3.458 ? . 2_665
C(37) H(29A) 3.414 ? . 1_655
C(37) H(29A) 3.521 ? . 2_665
C(37) H(37A) 2.971 ? . 2_765
H(37A) H(4A) 3.216 ? . 2_665
H(37A) H(11A) 3.151 ? . 2_666
H(37A) C(28) 3.467 ? . 2_665
H(37A) H(28A) 2.970 ? . 2_665
H(37A) C(29) 3.291 ? . 2_665
H(37A) H(29A) 2.603 ? . 2_665
H(37A) C(37) 2.971 ? . 2_765
H(37A) H(37A) 2.621 ? . 2_765
H(37A) C(38) 3.235 ? . 2_765
H(37A) H(38A) 3.091 ? . 2_765
C(38) H(11A) 3.285 ? . 2_666
C(38) H(12A) 3.273 ? . 2_666
C(38) H(29A) 3.164 ? . 1_655
C(38) H(37A) 3.235 ? . 2_765
H(38A) C(11) 3.103 ? . 2_666
H(38A) H(11A) 2.537 ? . 2_666
H(38A) C(12) 3.054 ? . 2_666
H(38A) H(12A) 2.435 ? . 2_666
H(38A) H(29A) 3.398 ? . 1_655
H(38A) H(37A) 3.091 ? . 2_765

loop_
_geom_torsion_atom_site_label_1
_geom_torsion_atom_site_label_2
_geom_torsion_atom_site_label_3
_geom_torsion_atom_site_label_4
_geom_torsion
_geom_torsion_publ_flag
_geom_torsion_site_symmetry_1
_geom_torsion_site_symmetry_2
_geom_torsion_site_symmetry_3
_geom_torsion_site_symmetry_4
C(6) S(1) C(7) O(2) -0.3(2) ? . . . .
C(6) S(1) C(7) N(2) 179.97(12) ? . . . .
C(7) S(1) C(6) C(2) -112.9(2) ? . . . .
C(7) S(1) C(6) C(5) 68.3(2) ? . . . .
C(1) O(1) C(2) C(3) -2.2(3) ? . . . .
C(1) O(1) C(2) C(6) 177.3(2) ? . . . .
C(4) N(1) C(5) C(6) -1.1(4) ? . . . .
C(5) N(1) C(4) C(3) 0.2(4) ? . . . .
C(7) N(2) C(8) C(9) 101.9(2) ? . . . .
C(7) N(2) C(8) C(13) -78.5(2) ? . . . .
C(8) N(2) C(7) S(1) 173.09(16) ? . . . .
C(8) N(2) C(7) O(2) -6.7(3) ? . . . .
C(7) N(2) C(14) C(15) -97.9(2) ? . . . .
C(7) N(2) C(14) C(19) 84.3(2) ? . . . .
C(14) N(2) C(7) S(1) -3.5(2) ? . . . .
C(14) N(2) C(7) O(2) 176.8(2) ? . . . .
C(8) N(2) C(14) C(15) 85.5(2) ? . . . .
C(8) N(2) C(14) C(19) -92.3(2) ? . . . .
C(14) N(2) C(8) C(9) -81.4(2) ? . . . .
C(14) N(2) C(8) C(13) 98.2(3) ? . . . .
O(1) C(2) C(3) C(4) 178.9(2) ? . . . .
O(1) C(2) C(6) S(1) 1.5(3) ? . . . .
O(1) C(2) C(6) C(5) -179.7(2) ? . . . .
C(3) C(2) C(6) S(1) -178.91(19) ? . . . .
C(3) C(2) C(6) C(5) -0.1(3) ? . . . .
C(6) C(2) C(3) C(4) -0.6(3) ? . . . .
C(2) C(3) C(4) N(1) 0.6(4) ? . . . .
N(1) C(5) C(6) S(1) 179.8(2) ? . . . .
N(1) C(5) C(6) C(2) 1.0(4) ? . . . .
N(2) C(8) C(9) C(10) -179.6(2) ? . . . .
N(2) C(8) C(13) C(12) 179.5(2) ? . . . .
C(9) C(8) C(13) C(12) -0.9(4) ? . . . .
C(13) C(8) C(9) C(10) 0.8(4) ? . . . .
C(8) C(9) C(10) C(11) 0.3(4) ? . . . .
C(9) C(10) C(11) C(12) -1.3(5) ? . . . .
C(10) C(11) C(12) C(13) 1.2(5) ? . . . .
C(11) C(12) C(13) C(8) -0.1(4) ? . . . .
N(2) C(14) C(15) C(16) -177.9(2) ? . . . .
N(2) C(14) C(19) C(18) 178.2(2) ? . . . .
C(15) C(14) C(19) C(18) 0.4(3) ? . . . .
C(19) C(14) C(15) C(16) -0.1(2) ? . . . .
C(14) C(15) C(16) C(17) 0.1(2) ? . . . .
C(15) C(16) C(17) C(18) -0.4(4) ? . . . .
C(16) C(17) C(18) C(19) 0.8(4) ? . . . .
C(17) C(18) C(19) C(14) -0.7(3) ? . . . .
C(25) S(2) C(26) O(4) 0.3(2) ? . . . .
C(25) S(2) C(26) N(4) -179.66(17) ? . . . .
C(26) S(2) C(25) C(21) 75.5(2) ? . . . .
C(26) S(2) C(25) C(24) -110.7(2) ? . . . .
C(20) O(3) C(21) C(22) -8.2(3) ? . . . .
C(20) O(3) C(21) C(25) 172.5(2) ? . . . .
C(23) N(3) C(24) C(25) -0.8(4) ? . . . .
C(24) N(3) C(23) C(22) 1.3(4) ? . . . .
C(26) N(4) C(27) C(28) 95.3(3) ? . . . .
C(26) N(4) C(27) C(32) -86.1(2) ? . . . .
C(27) N(4) C(26) S(2) -6.0(2) ? . . . .
C(27) N(4) C(26) O(4) 174.0(2) ? . . . .
C(26) N(4) C(33) C(34) 114.5(2) ? . . . .
C(26) N(4) C(33) C(38) -66.9(3) ? . . . .
C(33) N(4) C(26) S(2) 176.64(17) ? . . . .
C(33) N(4) C(26) O(4) -3.3(3) ? . . . .
C(27) N(4) C(33) C(34) -62.9(3) ? . . . .
C(27) N(4) C(33) C(38) 115.7(2) ? . . . .
C(33) N(4) C(27) C(28) -87.4(2) ? . . . .
C(33) N(4) C(27) C(32) 91.3(2) ? . . . .
O(3) C(21) C(22) C(23) 179.0(2) ? . . . .
O(3) C(21) C(25) S(2) -4.7(3) ? . . . .
O(3) C(21) C(25) C(24) -178.5(2) ? . . . .
C(22) C(21) C(25) S(2) 175.98(19) ? . . . .
C(22) C(21) C(25) C(24) 2.2(3) ? . . . .
C(25) C(21) C(22) C(23) -1.8(3) ? . . . .
C(21) C(22) C(23) N(3) 0.0(4) ? . . . .
N(3) C(24) C(25) S(2) -175.0(2) ? . . . .
N(3) C(24) C(25) C(21) -1.0(4) ? . . . .
N(4) C(27) C(28) C(29) 179.2(2) ? . . . .
N(4) C(27) C(32) C(31) -179.1(2) ? . . . .
C(28) C(27) C(32) C(31) -0.5(3) ? . . . .
C(32) C(27) C(28) C(29) 0.6(3) ? . . . .
C(27) C(28) C(29) C(30) -0.4(4) ? . . . .
C(28) C(29) C(30) C(31) 0.2(3) ? . . . .
C(29) C(30) C(31) C(32) -0.1(3) ? . . . .
C(30) C(31) C(32) C(27) 0.3(4) ? . . . .
N(4) C(33) C(34) C(35) 178.6(2) ? . . . .
N(4) C(33) C(38) C(37) -177.6(2) ? . . . .
C(34) C(33) C(38) C(37) 1.0(4) ? . . . .
C(38) C(33) C(34) C(35) -0.0(3) ? . . . .
C(33) C(34) C(35) C(36) -0.8(4) ? . . . .
C(34) C(35) C(36) C(37) 0.7(4) ? . . . .
C(35) C(36) C(37) C(38) 0.3(4) ? . . . .
C(36) C(37) C(38) C(33) -1.2(4) ? . . . .
